data_7039989
loop_
_publ_author_name
'Mokhtarzadeh, Charles C.'
'Rheingold, Arnold L.'
'Figueroa, Joshua S.'

_publ_section_title
;
 Dinitrogen binding, P4-activation and aza-B\"uchner ring expansions
 mediated by an isocyano analogue of the CpCo(CO) fragment.
;
_journal_issue 37
_journal_name_full 'Dalton transactions (Cambridge, England : 2003)'
_journal_page_first 14561
_journal_page_last 14569
_journal_paper_doi 10.1039/c6dt02789j
_journal_volume 45
_journal_year 2016
_chemical_formula_moiety 'C41 H52 Co N P4'
_chemical_formula_sum 'C41 H52 Co N P4'
_chemical_formula_weight 741.64
_space_group_crystal_system triclinic
_space_group_IT_number 2
_space_group_name_Hall '-P 1'
_space_group_name_H-M_alt 'P -1'
_symmetry_space_group_name_Hall '-P 1'
_symmetry_space_group_name_H-M 'P -1'
_atom_sites_solution_hydrogens geom
_atom_sites_solution_primary direct
_audit_creation_date 2016-05-19
_audit_creation_method
;
Olex2 1.2-beta
(compiled 2016.02.19 svn.r3266 for OlexSys, GUI svn.r5155)
;
_audit_update_record
;
2016-06-01 deposited with the CCDC.
2016-07-21 downloaded from the CCDC.
;
_cell_angle_alpha 91.4990(10)
_cell_angle_beta 90.424(2)
_cell_angle_gamma 110.691(2)
_cell_formula_units_Z 2
_cell_length_a 10.5024(5)
_cell_length_b 11.2267(5)
_cell_length_c 17.5316(7)
_cell_measurement_reflns_used 9995
_cell_measurement_temperature 100
_cell_measurement_theta_max 25.28
_cell_measurement_theta_min 2.29
_cell_volume 1932.81(15)
_computing_cell_refinement 'SAINT v8.34A (Bruker, 2013)'
_computing_data_collection 'APEX2 v2013.6-2 (Bruker, 2013)'
_computing_data_reduction 'SAINT v8.34A (Bruker, 2013)'
_computing_molecular_graphics 'Olex2 (Dolomanov et al., 2009)'
_computing_publication_material 'Olex2 (Dolomanov et al., 2009)'
_computing_structure_refinement 'ShelXL (Sheldrick, 2015)'
_computing_structure_solution 'ShelXT (Sheldrick, 2008)'
_diffrn_ambient_temperature 100
_diffrn_detector 'Bruker APEX-II CCD'
_diffrn_detector_area_resol_mean 7.9
_diffrn_detector_type 'CCD Area Detector'
_diffrn_measured_fraction_theta_full 0.998
_diffrn_measured_fraction_theta_max 0.998
_diffrn_measurement_device 'Kappa Four-Circle Diffractometer'
_diffrn_measurement_device_type 'Bruker APEX-II CCD'
_diffrn_measurement_method '\w and \f scans'
_diffrn_radiation_monochromator 'Double Bounce Multilayer Mirrors'
_diffrn_radiation_probe x-ray
_diffrn_radiation_type MoK\a
_diffrn_radiation_wavelength 0.71073
_diffrn_reflns_av_R_equivalents 0.0374
_diffrn_reflns_av_unetI/netI 0.0286
_diffrn_reflns_Laue_measured_fraction_full 0.998
_diffrn_reflns_Laue_measured_fraction_max 0.998
_diffrn_reflns_limit_h_max 12
_diffrn_reflns_limit_h_min -12
_diffrn_reflns_limit_k_max 13
_diffrn_reflns_limit_k_min -13
_diffrn_reflns_limit_l_max 21
_diffrn_reflns_limit_l_min -21
_diffrn_reflns_number 30775
_diffrn_reflns_point_group_measured_fraction_full 0.998
_diffrn_reflns_point_group_measured_fraction_max 0.998
_diffrn_reflns_theta_full 25.364
_diffrn_reflns_theta_max 25.364
_diffrn_reflns_theta_min 1.940
_diffrn_source 'Micro Focus Rotating Anode'
_diffrn_source_type 'Bruker TXS'
_diffrn_standards_number 0
_exptl_absorpt_coefficient_mu 0.639
_exptl_absorpt_correction_T_max 0.7452
_exptl_absorpt_correction_T_min 0.6870
_exptl_absorpt_correction_type multi-scan
_exptl_absorpt_process_details
;
SADABS-2014/2 (Bruker,2014/2) was used for absorption correction.
wR2(int) was 0.1395 before and 0.0435 after correction.
The Ratio of minimum to maximum transmission is 0.9219.
The \l/2 correction factor is 0.00150.
;
_exptl_crystal_colour 'dull orangish yellow'
_exptl_crystal_colour_lustre dull
_exptl_crystal_colour_modifier orangish
_exptl_crystal_colour_primary yellow
_exptl_crystal_density_diffrn 1.274
_exptl_crystal_description plate
_exptl_crystal_F_000 784
_exptl_crystal_size_max 0.978
_exptl_crystal_size_mid 0.049
_exptl_crystal_size_min 0.02
_refine_diff_density_max 0.329
_refine_diff_density_min -0.201
_refine_diff_density_rms 0.049
_refine_ls_extinction_method none
_refine_ls_goodness_of_fit_ref 1.020
_refine_ls_hydrogen_treatment constr
_refine_ls_matrix_type full
_refine_ls_number_parameters 437
_refine_ls_number_reflns 7084
_refine_ls_number_restraints 0
_refine_ls_restrained_S_all 1.020
_refine_ls_R_factor_all 0.0344
_refine_ls_R_factor_gt 0.0284
_refine_ls_shift/su_max 0.002
_refine_ls_shift/su_mean 0.000
_refine_ls_structure_factor_coef Fsqd
_refine_ls_weighting_details 'w=1/[\s^2^(Fo^2^)+(0.0256P)^2^+1.4572P] where P=(Fo^2^+2Fc^2^)/3'
_refine_ls_weighting_scheme calc
_refine_ls_wR_factor_gt 0.0670
_refine_ls_wR_factor_ref 0.0699
_reflns_Friedel_coverage 0.000
_reflns_number_gt 6279
_reflns_number_total 7084
_reflns_threshold_expression 'I > 2\s(I)'
_cod_data_source_file c6dt02789j2.cif
_cod_data_source_block jfig1038
_cod_depositor_comments
;
The following automatic conversions were performed:

'_diffrn_radiation_probe' value 'X-ray' changed to 'x-ray' according
to
/usr/data/users/saulius/crontab/automatic-downloads/rss-feeds/RSC/lib/dictionaries/cif_core.dic
dictionary named 'cif_core.dic' version 2.4.2 from 2011-04-26.

Automatic conversion script
Id: cif_fix_values 4268 2015-11-12 08:31:59Z antanas 

 Adding full bibliography for 7039988--7039997.cif.
;
_cod_database_code 7039989
_shelx_space_group_comment
;
The symmetry employed for this shelxl refinement is uniquely defined
by the following loop, which should always be used as a source of
symmetry information in preference to the above space-group names.
They are only intended as comments.
;
_olex2_refinement_description
;
1. Fixed Uiso
 At 1.2 times of:
  All C(H) groups
 At 1.5 times of:
  All C(H,H,H) groups
2.a Ternary CH refined with riding coordinates:
 C29(H29), C22(H22), C17(H17), C10(H10)
2.b Aromatic/amide H refined with riding coordinates:
 C5(H5), C27(H27), C6(H6), C4(H4), C25(H25), C26(H26), C15(H15), C13(H13),
 C14(H14)
2.c Idealised Me refined as rotating group:
 C31(H31A,H31B,H31C), C30(H30A,H30B,H30C), C24(H24A,H24B,H24C), C23(H23A,H23B,
 H23C), C19(H19A,H19B,H19C), C41(H41A,H41B,H41C), C40(H40A,H40B,H40C), C39(H39A,
 H39B,H39C), C12(H12A,H12B,H12C), C38(H38A,H38B,H38C), C37(H37A,H37B,H37C),
 C18(H18A,H18B,H18C), C11(H11A,H11B,H11C)
;
_shelx_shelxl_version_number 2014/7
_olex2_submission_special_instructions 'No special instructions were received'

loop_
_space_group_symop_operation_xyz
'x, y, z'
'-x, -y, -z'

loop_
_atom_site_label
_atom_site_type_symbol
_atom_site_fract_x
_atom_site_fract_y
_atom_site_fract_z
_atom_site_U_iso_or_equiv
_atom_site_adp_type
_atom_site_occupancy
_atom_site_site_symmetry_order
_atom_site_calc_flag
_atom_site_refinement_flags_posn
Co1 Co 0.85595(2) 0.60543(2) 0.25569(2) 0.01207(7) Uani 1 1 d .
P1 P 0.87272(5) 0.61913(4) 0.12832(3) 0.01746(11) Uani 1 1 d .
P2 P 0.67485(5) 0.64398(4) 0.20828(3) 0.01881(11) Uani 1 1 d .
P4 P 0.65624(5) 0.55444(5) 0.09234(3) 0.02201(11) Uani 1 1 d .
P3 P 0.76989(5) 0.75846(5) 0.10896(3) 0.02462(12) Uani 1 1 d .
N1 N 0.72039(14) 0.32515(13) 0.25522(7) 0.0124(3) Uani 1 1 d .
C2 C 0.66252(16) 0.19240(15) 0.25234(9) 0.0112(3) Uani 1 1 d .
C3 C 0.61056(16) 0.12740(16) 0.31901(9) 0.0135(3) Uani 1 1 d .
C7 C 0.65308(16) 0.12846(16) 0.18129(9) 0.0118(3) Uani 1 1 d .
C20 C 0.67642(16) 0.19859(15) 0.10828(9) 0.0119(3) Uani 1 1 d .
C5 C 0.55606(17) -0.07092(16) 0.24540(10) 0.0156(4) Uani 1 1 d .
H5 H 0.5247 -0.1595 0.2437 0.019 Uiso 1 1 calc R
C21 C 0.80706(17) 0.25411(16) 0.07800(10) 0.0153(4) Uani 1 1 d .
C28 C 0.56027(17) 0.20406(15) 0.06998(9) 0.0126(3) Uani 1 1 d .
C29 C 0.41908(16) 0.15157(16) 0.10393(10) 0.0149(4) Uani 1 1 d .
H29 H 0.4283 0.1172 0.1536 0.018 Uiso 1 1 calc R
C27 C 0.57724(18) 0.26315(16) -0.00027(9) 0.0165(4) Uani 1 1 d .
H27 H 0.5016 0.2665 -0.0268 0.020 Uiso 1 1 calc R
C6 C 0.60238(16) -0.00401(16) 0.17967(10) 0.0144(3) Uani 1 1 d .
H6 H 0.5995 -0.0485 0.1338 0.017 Uiso 1 1 calc R
C8 C 0.60602(18) 0.19360(16) 0.39381(9) 0.0155(4) Uani 1 1 d .
C4 C 0.55664(17) -0.00550(16) 0.31357(10) 0.0157(4) Uani 1 1 d .
H4 H 0.5203 -0.0511 0.3567 0.019 Uiso 1 1 calc R
C1 C 0.77327(16) 0.43581(16) 0.25285(9) 0.0127(3) Uani 1 1 d .
C34 C 0.96666(18) 0.79215(16) 0.29517(10) 0.0194(4) Uani 1 1 d .
C25 C 0.81891(18) 0.31309(17) 0.00815(10) 0.0189(4) Uani 1 1 d .
H25 H 0.9045 0.3507 -0.0127 0.023 Uiso 1 1 calc R
C35 C 0.88227(18) 0.72532(17) 0.35514(10) 0.0195(4) Uani 1 1 d .
C33 C 1.06222(18) 0.72999(18) 0.27788(10) 0.0220(4) Uani 1 1 d .
C16 C 0.68275(19) 0.17831(16) 0.45670(10) 0.0183(4) Uani 1 1 d .
C22 C 0.93136(17) 0.24514(17) 0.11886(10) 0.0196(4) Uani 1 1 d .
H22 H 0.9079 0.2273 0.1724 0.024 Uiso 1 1 calc R
C36 C 0.91857(19) 0.61944(17) 0.37125(10) 0.0211(4) Uani 1 1 d .
C17 C 0.7829(2) 0.10810(17) 0.44839(10) 0.0213(4) Uani 1 1 d .
H17 H 0.7396 0.0334 0.4147 0.026 Uiso 1 1 calc R
C32 C 1.03092(19) 0.62236(17) 0.32326(10) 0.0217(4) Uani 1 1 d .
C26 C 0.70504(19) 0.31656(17) -0.03077(10) 0.0191(4) Uani 1 1 d .
H26 H 0.7148 0.3551 -0.0778 0.023 Uiso 1 1 calc R
C31 C 0.36113(18) 0.25764(17) 0.11771(11) 0.0207(4) Uani 1 1 d .
H31A H 0.4236 0.3243 0.1492 0.031 Uiso 1 1 calc GR
H31B H 0.2754 0.2237 0.1429 0.031 Uiso 1 1 calc GR
H31C H 0.3480 0.2913 0.0697 0.031 Uiso 1 1 calc GR
C9 C 0.51822(18) 0.26367(16) 0.40166(10) 0.0187(4) Uani 1 1 d .
C10 C 0.43170(18) 0.28082(17) 0.33537(10) 0.0197(4) Uani 1 1 d .
H10 H 0.4763 0.2703 0.2881 0.024 Uiso 1 1 calc R
C15 C 0.6681(2) 0.23224(18) 0.52734(10) 0.0242(4) Uani 1 1 d .
H15 H 0.7184 0.2235 0.5693 0.029 Uiso 1 1 calc R
C13 C 0.5069(2) 0.31432(18) 0.47358(11) 0.0252(4) Uani 1 1 d .
H13 H 0.4489 0.3600 0.4799 0.030 Uiso 1 1 calc R
C30 C 0.32192(18) 0.04254(17) 0.05454(11) 0.0215(4) Uani 1 1 d .
H30A H 0.3095 0.0738 0.0056 0.032 Uiso 1 1 calc GR
H30B H 0.2357 0.0088 0.0791 0.032 Uiso 1 1 calc GR
H30C H 0.3596 -0.0234 0.0479 0.032 Uiso 1 1 calc GR
C14 C 0.5801(2) 0.29822(19) 0.53585(11) 0.0282(5) Uani 1 1 d .
H14 H 0.5701 0.3319 0.5835 0.034 Uiso 1 1 calc R
C24 C 1.05489(19) 0.36860(18) 0.11726(12) 0.0270(4) Uani 1 1 d .
H24A H 1.0865 0.3834 0.0659 0.041 Uiso 1 1 calc GR
H24B H 1.1262 0.3615 0.1494 0.041 Uiso 1 1 calc GR
H24C H 1.0296 0.4384 0.1355 0.041 Uiso 1 1 calc GR
C23 C 0.9658(2) 0.13354(19) 0.08493(14) 0.0328(5) Uani 1 1 d .
H23A H 0.8881 0.0565 0.0881 0.049 Uiso 1 1 calc GR
H23B H 1.0410 0.1252 0.1129 0.049 Uiso 1 1 calc GR
H23C H 0.9900 0.1489 0.0325 0.049 Uiso 1 1 calc GR
C19 C 0.9128(2) 0.1903(2) 0.40998(13) 0.0349(5) Uani 1 1 d .
H19A H 0.8902 0.2165 0.3616 0.052 Uiso 1 1 calc GR
H19B H 0.9713 0.1420 0.4023 0.052 Uiso 1 1 calc GR
H19C H 0.9587 0.2642 0.4419 0.052 Uiso 1 1 calc GR
C41 C 0.8581(2) 0.5251(2) 0.43213(11) 0.0347(5) Uani 1 1 d .
H41A H 0.7662 0.5200 0.4410 0.052 Uiso 1 1 calc GR
H41B H 0.9110 0.5522 0.4784 0.052 Uiso 1 1 calc GR
H41C H 0.8583 0.4429 0.4158 0.052 Uiso 1 1 calc GR
C40 C 0.7738(2) 0.7626(2) 0.39292(12) 0.0352(5) Uani 1 1 d .
H40A H 0.7350 0.8037 0.3569 0.053 Uiso 1 1 calc GR
H40B H 0.8128 0.8201 0.4353 0.053 Uiso 1 1 calc GR
H40C H 0.7039 0.6879 0.4107 0.053 Uiso 1 1 calc GR
C39 C 0.9691(2) 0.91577(18) 0.26361(13) 0.0343(5) Uani 1 1 d .
H39A H 1.0051 0.9242 0.2131 0.051 Uiso 1 1 calc GR
H39B H 1.0254 0.9852 0.2958 0.051 Uiso 1 1 calc GR
H39C H 0.8782 0.9171 0.2618 0.051 Uiso 1 1 calc GR
C12 C 0.4222(3) 0.4133(2) 0.33556(13) 0.0373(5) Uani 1 1 d .
H12A H 0.3697 0.4232 0.3782 0.056 Uiso 1 1 calc GR
H12B H 0.3789 0.4236 0.2890 0.056 Uiso 1 1 calc GR
H12C H 0.5120 0.4765 0.3395 0.056 Uiso 1 1 calc GR
C38 C 1.1749(2) 0.7749(2) 0.22164(13) 0.0390(6) Uani 1 1 d .
H38A H 1.2123 0.7093 0.2123 0.058 Uiso 1 1 calc GR
H38B H 1.2449 0.8501 0.2419 0.058 Uiso 1 1 calc GR
H38C H 1.1397 0.7939 0.1747 0.058 Uiso 1 1 calc GR
C37 C 1.1040(2) 0.5290(2) 0.32654(13) 0.0364(5) Uani 1 1 d .
H37A H 1.0386 0.4438 0.3252 0.055 Uiso 1 1 calc GR
H37B H 1.1572 0.5438 0.3729 0.055 Uiso 1 1 calc GR
H37C H 1.1628 0.5399 0.2836 0.055 Uiso 1 1 calc GR
C18 C 0.8166(3) 0.0598(2) 0.52364(12) 0.0391(6) Uani 1 1 d .
H18A H 0.8656 0.1310 0.5568 0.059 Uiso 1 1 calc GR
H18B H 0.8717 0.0088 0.5140 0.059 Uiso 1 1 calc GR
H18C H 0.7338 0.0093 0.5475 0.059 Uiso 1 1 calc GR
C11 C 0.2904(2) 0.1792(2) 0.33368(14) 0.0441(6) Uani 1 1 d .
H11A H 0.2980 0.0965 0.3299 0.066 Uiso 1 1 calc GR
H11B H 0.2398 0.1906 0.2904 0.066 Uiso 1 1 calc GR
H11C H 0.2442 0.1861 0.3797 0.066 Uiso 1 1 calc GR

loop_
_atom_site_aniso_label
_atom_site_aniso_U_11
_atom_site_aniso_U_22
_atom_site_aniso_U_33
_atom_site_aniso_U_23
_atom_site_aniso_U_13
_atom_site_aniso_U_12
Co1 0.01335(12) 0.00833(12) 0.01407(12) -0.00112(9) -0.00026(9) 0.00336(9)
P1 0.0192(2) 0.0174(2) 0.0155(2) 0.00155(18) 0.00175(18) 0.00603(19)
P2 0.0169(2) 0.0159(2) 0.0254(2) -0.00217(19) -0.00198(19) 0.00811(19)
P4 0.0246(3) 0.0158(2) 0.0245(3) -0.00240(19) -0.0085(2) 0.0062(2)
P3 0.0324(3) 0.0136(2) 0.0272(3) 0.0035(2) -0.0082(2) 0.0074(2)
N1 0.0149(7) 0.0105(8) 0.0117(7) -0.0020(6) -0.0011(5) 0.0046(6)
C2 0.0095(8) 0.0095(8) 0.0158(8) -0.0013(6) -0.0017(6) 0.0050(6)
C3 0.0128(8) 0.0135(8) 0.0156(8) -0.0003(7) -0.0009(7) 0.0066(7)
C7 0.0083(8) 0.0142(8) 0.0149(8) -0.0004(7) -0.0005(6) 0.0064(7)
C20 0.0144(8) 0.0099(8) 0.0117(8) -0.0042(6) 0.0001(6) 0.0048(7)
C5 0.0146(8) 0.0083(8) 0.0235(9) -0.0007(7) -0.0021(7) 0.0038(7)
C21 0.0149(8) 0.0133(8) 0.0178(9) -0.0034(7) 0.0009(7) 0.0052(7)
C28 0.0155(8) 0.0101(8) 0.0128(8) -0.0044(7) -0.0015(7) 0.0056(7)
C29 0.0129(8) 0.0170(9) 0.0161(8) 0.0013(7) -0.0005(7) 0.0068(7)
C27 0.0192(9) 0.0162(9) 0.0154(9) -0.0036(7) -0.0043(7) 0.0083(7)
C6 0.0135(8) 0.0138(8) 0.0168(9) -0.0042(7) -0.0019(7) 0.0061(7)
C8 0.0200(9) 0.0106(8) 0.0139(8) 0.0010(7) 0.0034(7) 0.0028(7)
C4 0.0161(9) 0.0146(9) 0.0168(9) 0.0043(7) 0.0021(7) 0.0058(7)
C1 0.0142(8) 0.0184(10) 0.0080(8) -0.0012(7) -0.0004(6) 0.0091(7)
C34 0.0197(9) 0.0109(8) 0.0225(9) -0.0041(7) -0.0064(7) -0.0003(7)
C25 0.0175(9) 0.0185(9) 0.0187(9) 0.0003(7) 0.0064(7) 0.0039(7)
C35 0.0208(9) 0.0158(9) 0.0189(9) -0.0078(7) -0.0032(7) 0.0032(8)
C33 0.0135(9) 0.0244(10) 0.0222(10) -0.0082(8) -0.0035(7) -0.0001(8)
C16 0.0257(10) 0.0115(8) 0.0163(9) 0.0004(7) 0.0016(7) 0.0046(8)
C22 0.0128(9) 0.0237(10) 0.0217(9) 0.0016(8) 0.0018(7) 0.0055(8)
C36 0.0275(10) 0.0146(9) 0.0167(9) -0.0044(7) -0.0078(8) 0.0025(8)
C17 0.0320(11) 0.0173(9) 0.0172(9) -0.0044(7) -0.0072(8) 0.0125(8)
C32 0.0221(10) 0.0201(10) 0.0241(10) -0.0095(8) -0.0115(8) 0.0099(8)
C26 0.0278(10) 0.0171(9) 0.0131(8) 0.0021(7) 0.0032(7) 0.0087(8)
C31 0.0146(9) 0.0213(10) 0.0266(10) -0.0040(8) 0.0007(7) 0.0070(8)
C9 0.0199(9) 0.0144(9) 0.0212(9) 0.0026(7) 0.0069(7) 0.0050(7)
C10 0.0182(9) 0.0197(9) 0.0232(9) 0.0027(8) 0.0059(7) 0.0088(8)
C15 0.0343(11) 0.0221(10) 0.0150(9) 0.0001(8) 0.0000(8) 0.0085(9)
C13 0.0295(11) 0.0230(10) 0.0263(10) -0.0004(8) 0.0100(8) 0.0130(9)
C30 0.0181(9) 0.0173(9) 0.0272(10) -0.0019(8) -0.0010(8) 0.0041(8)
C14 0.0390(12) 0.0269(11) 0.0184(10) -0.0041(8) 0.0089(8) 0.0114(9)
C24 0.0167(9) 0.0186(10) 0.0451(12) -0.0079(9) -0.0059(9) 0.0062(8)
C23 0.0198(10) 0.0181(10) 0.0603(14) -0.0045(10) -0.0114(10) 0.0070(8)
C19 0.0316(12) 0.0328(12) 0.0474(13) 0.0000(10) 0.0008(10) 0.0201(10)
C41 0.0481(13) 0.0272(11) 0.0199(10) 0.0019(9) -0.0085(9) 0.0022(10)
C40 0.0343(12) 0.0371(13) 0.0349(12) -0.0162(10) 0.0017(9) 0.0144(10)
C39 0.0428(13) 0.0119(10) 0.0406(12) -0.0002(9) -0.0150(10) 0.0006(9)
C12 0.0532(14) 0.0300(12) 0.0379(12) 0.0027(10) 0.0021(11) 0.0257(11)
C38 0.0193(10) 0.0482(14) 0.0374(12) -0.0047(11) 0.0046(9) -0.0027(10)
C37 0.0360(12) 0.0361(12) 0.0437(13) -0.0138(10) -0.0191(10) 0.0222(10)
C18 0.0631(16) 0.0387(13) 0.0259(11) -0.0021(10) -0.0139(11) 0.0315(12)
C11 0.0292(12) 0.0437(14) 0.0490(14) 0.0191(12) -0.0085(10) -0.0010(11)

loop_
_atom_type_symbol
_atom_type_description
_atom_type_scat_dispersion_real
_atom_type_scat_dispersion_imag
_atom_type_scat_source
C C 0.0033 0.0016 'International Tables Vol C Tables 4.2.6.8 and 6.1.1.4'
H H 0.0000 0.0000 'International Tables Vol C Tables 4.2.6.8 and 6.1.1.4'
N N 0.0061 0.0033 'International Tables Vol C Tables 4.2.6.8 and 6.1.1.4'
P P 0.1023 0.0942 'International Tables Vol C Tables 4.2.6.8 and 6.1.1.4'
Co Co 0.3494 0.9721 'International Tables Vol C Tables 4.2.6.8 and 6.1.1.4'

loop_
_geom_angle_atom_site_label_1
_geom_angle_atom_site_label_2
_geom_angle_atom_site_label_3
_geom_angle
P1 Co1 P2 70.817(18)
C1 Co1 P1 94.19(5)
C1 Co1 P2 94.62(5)
C1 Co1 C34 161.46(7)
C1 Co1 C35 125.06(7)
C1 Co1 C33 133.55(7)
C1 Co1 C36 95.56(7)
C1 Co1 C32 99.89(7)
C34 Co1 P1 103.15(5)
C34 Co1 P2 97.21(5)
C34 Co1 C35 39.45(7)
C34 Co1 C33 39.60(7)
C34 Co1 C36 65.91(7)
C34 Co1 C32 65.87(7)
C35 Co1 P1 139.96(5)
C35 Co1 P2 95.92(5)
C35 Co1 C33 65.66(7)
C33 Co1 P1 94.30(5)
C33 Co1 P2 131.16(5)
C36 Co1 P1 158.85(6)
C36 Co1 P2 126.83(5)
C36 Co1 C35 38.71(7)
C36 Co1 C33 65.54(7)
C36 Co1 C32 39.89(7)
C32 Co1 P1 119.72(5)
C32 Co1 P2 161.07(5)
C32 Co1 C35 65.76(7)
C32 Co1 C33 38.36(7)
Co1 P1 P2 54.700(15)
P4 P1 Co1 101.49(2)
P4 P1 P2 54.14(2)
P4 P1 P3 59.12(2)
P3 P1 Co1 99.74(2)
P3 P1 P2 53.95(2)
Co1 P2 P1 54.483(15)
P4 P2 Co1 100.97(2)
P4 P2 P1 53.771(19)
P3 P2 Co1 99.74(2)
P3 P2 P1 54.17(2)
P3 P2 P4 59.06(2)
P1 P4 P2 72.09(2)
P3 P4 P1 60.76(2)
P3 P4 P2 60.41(2)
P2 P3 P1 71.88(2)
P4 P3 P1 60.12(2)
P4 P3 P2 60.53(2)
C1 N1 C2 175.24(16)
N1 C2 C3 119.54(14)
N1 C2 C7 118.32(14)
C3 C2 C7 122.07(15)
C2 C3 C8 123.30(15)
C4 C3 C2 117.37(15)
C4 C3 C8 119.29(15)
C2 C7 C20 121.44(14)
C6 C7 C2 117.88(15)
C6 C7 C20 120.06(15)
C21 C20 C7 122.06(14)
C21 C20 C28 121.20(15)
C28 C20 C7 116.73(14)
C6 C5 H5 120.1
C4 C5 H5 120.1
C4 C5 C6 119.85(15)
C20 C21 C22 120.80(15)
C25 C21 C20 118.26(15)
C25 C21 C22 120.89(15)
C20 C28 C29 122.06(14)
C27 C28 C20 118.39(15)
C27 C28 C29 119.52(14)
C28 C29 H29 107.5
C28 C29 C31 110.93(14)
C28 C29 C30 111.86(14)
C31 C29 H29 107.5
C30 C29 H29 107.5
C30 C29 C31 111.20(14)
C28 C27 H27 119.6
C26 C27 C28 120.71(16)
C26 C27 H27 119.6
C7 C6 H6 119.5
C5 C6 C7 121.06(15)
C5 C6 H6 119.5
C16 C8 C3 119.53(15)
C16 C8 C9 120.84(16)
C9 C8 C3 119.51(15)
C3 C4 H4 119.3
C5 C4 C3 121.45(15)
C5 C4 H4 119.3
N1 C1 Co1 176.34(14)
C35 C34 Co1 71.35(10)
C35 C34 C33 107.94(16)
C35 C34 C39 125.96(18)
C33 C34 Co1 71.99(10)
C33 C34 C39 125.57(18)
C39 C34 Co1 128.86(13)
C21 C25 H25 119.5
C26 C25 C21 120.99(16)
C26 C25 H25 119.5
C34 C35 Co1 69.21(10)
C34 C35 C40 125.27(17)
C36 C35 Co1 69.90(10)
C36 C35 C34 107.91(16)
C36 C35 C40 126.82(18)
C40 C35 Co1 125.98(13)
C34 C33 Co1 68.41(10)
C34 C33 C38 125.17(18)
C32 C33 Co1 69.98(10)
C32 C33 C34 107.78(16)
C32 C33 C38 127.05(18)
C38 C33 Co1 127.41(13)
C8 C16 C17 121.50(15)
C15 C16 C8 118.39(17)
C15 C16 C17 120.09(16)
C21 C22 H22 107.7
C21 C22 C24 113.00(15)
C21 C22 C23 109.85(15)
C24 C22 H22 107.7
C24 C22 C23 110.71(15)
C23 C22 H22 107.7
C35 C36 Co1 71.40(10)
C35 C36 C32 108.30(16)
C35 C36 C41 125.72(18)
C32 C36 Co1 70.69(10)
C32 C36 C41 125.82(17)
C41 C36 Co1 127.17(13)
C16 C17 H17 107.2
C19 C17 C16 111.13(15)
C19 C17 H17 107.2
C19 C17 C18 110.47(17)
C18 C17 C16 113.35(16)
C18 C17 H17 107.2
C33 C32 Co1 71.65(10)
C33 C32 C36 107.94(16)
C33 C32 C37 127.45(18)
C36 C32 Co1 69.41(10)
C36 C32 C37 124.52(18)
C37 C32 Co1 127.17(13)
C27 C26 C25 120.43(16)
C27 C26 H26 119.8
C25 C26 H26 119.8
C29 C31 H31A 109.5
C29 C31 H31B 109.5
C29 C31 H31C 109.5
H31A C31 H31B 109.5
H31A C31 H31C 109.5
H31B C31 H31C 109.5
C8 C9 C10 122.53(15)
C13 C9 C8 118.18(17)
C13 C9 C10 119.24(16)
C9 C10 H10 107.3
C12 C10 C9 112.77(16)
C12 C10 H10 107.3
C11 C10 C9 111.49(15)
C11 C10 H10 107.3
C11 C10 C12 110.43(17)
C16 C15 H15 119.4
C14 C15 C16 121.10(18)
C14 C15 H15 119.4
C9 C13 H13 119.3
C14 C13 C9 121.42(18)
C14 C13 H13 119.3
C29 C30 H30A 109.5
C29 C30 H30B 109.5
C29 C30 H30C 109.5
H30A C30 H30B 109.5
H30A C30 H30C 109.5
H30B C30 H30C 109.5
C15 C14 C13 120.04(17)
C15 C14 H14 120.0
C13 C14 H14 120.0
C22 C24 H24A 109.5
C22 C24 H24B 109.5
C22 C24 H24C 109.5
H24A C24 H24B 109.5
H24A C24 H24C 109.5
H24B C24 H24C 109.5
C22 C23 H23A 109.5
C22 C23 H23B 109.5
C22 C23 H23C 109.5
H23A C23 H23B 109.5
H23A C23 H23C 109.5
H23B C23 H23C 109.5
C17 C19 H19A 109.5
C17 C19 H19B 109.5
C17 C19 H19C 109.5
H19A C19 H19B 109.5
H19A C19 H19C 109.5
H19B C19 H19C 109.5
C36 C41 H41A 109.5
C36 C41 H41B 109.5
C36 C41 H41C 109.5
H41A C41 H41B 109.5
H41A C41 H41C 109.5
H41B C41 H41C 109.5
C35 C40 H40A 109.5
C35 C40 H40B 109.5
C35 C40 H40C 109.5
H40A C40 H40B 109.5
H40A C40 H40C 109.5
H40B C40 H40C 109.5
C34 C39 H39A 109.5
C34 C39 H39B 109.5
C34 C39 H39C 109.5
H39A C39 H39B 109.5
H39A C39 H39C 109.5
H39B C39 H39C 109.5
C10 C12 H12A 109.5
C10 C12 H12B 109.5
C10 C12 H12C 109.5
H12A C12 H12B 109.5
H12A C12 H12C 109.5
H12B C12 H12C 109.5
C33 C38 H38A 109.5
C33 C38 H38B 109.5
C33 C38 H38C 109.5
H38A C38 H38B 109.5
H38A C38 H38C 109.5
H38B C38 H38C 109.5
C32 C37 H37A 109.5
C32 C37 H37B 109.5
C32 C37 H37C 109.5
H37A C37 H37B 109.5
H37A C37 H37C 109.5
H37B C37 H37C 109.5
C17 C18 H18A 109.5
C17 C18 H18B 109.5
C17 C18 H18C 109.5
H18A C18 H18B 109.5
H18A C18 H18C 109.5
H18B C18 H18C 109.5
C10 C11 H11A 109.5
C10 C11 H11B 109.5
C10 C11 H11C 109.5
H11A C11 H11B 109.5
H11A C11 H11C 109.5
H11B C11 H11C 109.5

loop_
_geom_bond_atom_site_label_1
_geom_bond_atom_site_label_2
_geom_bond_distance
Co1 P1 2.2462(5)
Co1 P2 2.2523(5)
Co1 C1 1.7913(17)
Co1 C34 2.1012(17)
Co1 C35 2.1296(17)
Co1 C33 2.1489(18)
Co1 C36 2.1100(17)
Co1 C32 2.1272(17)
P1 P2 2.6065(6)
P1 P4 2.2096(7)
P1 P3 2.2235(7)
P2 P4 2.2201(7)
P2 P3 2.2174(7)
P4 P3 2.1872(7)
N1 C2 1.396(2)
N1 C1 1.170(2)
C2 C3 1.403(2)
C2 C7 1.406(2)
C3 C8 1.500(2)
C3 C4 1.397(2)
C7 C20 1.496(2)
C7 C6 1.391(2)
C20 C21 1.406(2)
C20 C28 1.409(2)
C5 H5 0.9300
C5 C6 1.387(2)
C5 C4 1.385(2)
C21 C25 1.393(2)
C21 C22 1.520(2)
C28 C29 1.521(2)
C28 C27 1.397(2)
C29 H29 0.9800
C29 C31 1.532(2)
C29 C30 1.529(2)
C27 H27 0.9300
C27 C26 1.380(2)
C6 H6 0.9300
C8 C16 1.410(2)
C8 C9 1.413(2)
C4 H4 0.9300
C34 C35 1.428(3)
C34 C33 1.440(3)
C34 C39 1.499(3)
C25 H25 0.9300
C25 C26 1.386(3)
C35 C36 1.405(3)
C35 C40 1.499(3)
C33 C32 1.405(3)
C33 C38 1.499(3)
C16 C17 1.527(2)
C16 C15 1.398(2)
C22 H22 0.9800
C22 C24 1.529(2)
C22 C23 1.530(3)
C36 C32 1.446(3)
C36 C41 1.502(3)
C17 H17 0.9800
C17 C19 1.524(3)
C17 C18 1.525(3)
C32 C37 1.504(3)
C26 H26 0.9300
C31 H31A 0.9600
C31 H31B 0.9600
C31 H31C 0.9600
C9 C10 1.528(2)
C9 C13 1.393(3)
C10 H10 0.9800
C10 C12 1.526(3)
C10 C11 1.519(3)
C15 H15 0.9300
C15 C14 1.380(3)
C13 H13 0.9300
C13 C14 1.383(3)
C30 H30A 0.9600
C30 H30B 0.9600
C30 H30C 0.9600
C14 H14 0.9300
C24 H24A 0.9600
C24 H24B 0.9600
C24 H24C 0.9600
C23 H23A 0.9600
C23 H23B 0.9600
C23 H23C 0.9600
C19 H19A 0.9600
C19 H19B 0.9600
C19 H19C 0.9600
C41 H41A 0.9600
C41 H41B 0.9600
C41 H41C 0.9600
C40 H40A 0.9600
C40 H40B 0.9600
C40 H40C 0.9600
C39 H39A 0.9600
C39 H39B 0.9600
C39 H39C 0.9600
C12 H12A 0.9600
C12 H12B 0.9600
C12 H12C 0.9600
C38 H38A 0.9600
C38 H38B 0.9600
C38 H38C 0.9600
C37 H37A 0.9600
C37 H37B 0.9600
C37 H37C 0.9600
C18 H18A 0.9600
C18 H18B 0.9600
C18 H18C 0.9600
C11 H11A 0.9600
C11 H11B 0.9600
C11 H11C 0.9600

loop_
_geom_torsion_atom_site_label_1
_geom_torsion_atom_site_label_2
_geom_torsion_atom_site_label_3
_geom_torsion_atom_site_label_4
_geom_torsion
Co1 C34 C35 C36 59.39(12)
Co1 C34 C35 C40 -120.07(18)
Co1 C34 C33 C32 -59.11(12)
Co1 C34 C33 C38 121.36(18)
Co1 C35 C36 C32 61.40(12)
Co1 C35 C36 C41 -122.90(18)
Co1 C33 C32 C36 -60.21(12)
Co1 C33 C32 C37 123.22(19)
Co1 C36 C32 C33 61.64(12)
Co1 C36 C32 C37 -121.67(18)
N1 C2 C3 C8 3.7(2)
N1 C2 C3 C4 -178.52(14)
N1 C2 C7 C20 -12.6(2)
N1 C2 C7 C6 176.44(14)
C2 C3 C8 C16 -116.27(18)
C2 C3 C8 C9 67.8(2)
C2 C3 C4 C5 0.9(2)
C2 C7 C20 C21 86.9(2)
C2 C7 C20 C28 -94.51(19)
C2 C7 C6 C5 3.2(2)
C3 C2 C7 C20 164.59(15)
C3 C2 C7 C6 -6.4(2)
C3 C8 C16 C17 7.0(2)
C3 C8 C16 C15 -174.76(16)
C3 C8 C9 C10 -3.2(2)
C3 C8 C9 C13 174.23(16)
C7 C2 C3 C8 -173.45(15)
C7 C2 C3 C4 4.3(2)
C7 C20 C21 C25 177.39(15)
C7 C20 C21 C22 -0.1(2)
C7 C20 C28 C29 5.1(2)
C7 C20 C28 C27 -176.83(14)
C20 C7 C6 C5 -167.83(15)
C20 C21 C25 C26 -0.3(3)
C20 C21 C22 C24 -139.71(17)
C20 C21 C22 C23 96.11(19)
C20 C28 C29 C31 117.56(17)
C20 C28 C29 C30 -117.66(17)
C20 C28 C27 C26 -1.0(2)
C21 C20 C28 C29 -176.31(15)
C21 C20 C28 C27 1.8(2)
C21 C25 C26 C27 1.1(3)
C28 C20 C21 C25 -1.1(2)
C28 C20 C21 C22 -178.63(15)
C28 C27 C26 C25 -0.4(3)
C29 C28 C27 C26 177.13(15)
C27 C28 C29 C31 -60.5(2)
C27 C28 C29 C30 64.3(2)
C6 C7 C20 C21 -102.34(19)
C6 C7 C20 C28 76.24(19)
C6 C5 C4 C3 -3.9(2)
C8 C3 C4 C5 178.74(15)
C8 C16 C17 C19 75.7(2)
C8 C16 C17 C18 -159.22(18)
C8 C16 C15 C14 0.4(3)
C8 C9 C10 C12 -142.03(18)
C8 C9 C10 C11 93.1(2)
C8 C9 C13 C14 0.6(3)
C4 C3 C8 C16 66.0(2)
C4 C3 C8 C9 -109.92(18)
C4 C5 C6 C7 1.7(2)
C34 C35 C36 Co1 -58.96(12)
C34 C35 C36 C32 2.4(2)
C34 C35 C36 C41 178.14(17)
C34 C33 C32 Co1 58.13(12)
C34 C33 C32 C36 -2.1(2)
C34 C33 C32 C37 -178.65(17)
C25 C21 C22 C24 42.9(2)
C25 C21 C22 C23 -81.3(2)
C35 C34 C33 Co1 62.70(12)
C35 C34 C33 C32 3.6(2)
C35 C34 C33 C38 -175.94(17)
C35 C36 C32 Co1 -61.84(12)
C35 C36 C32 C33 -0.2(2)
C35 C36 C32 C37 176.49(17)
C33 C34 C35 Co1 -63.11(12)
C33 C34 C35 C36 -3.7(2)
C33 C34 C35 C40 176.82(17)
C16 C8 C9 C10 -179.04(16)
C16 C8 C9 C13 -1.6(3)
C16 C15 C14 C13 -1.4(3)
C22 C21 C25 C26 177.19(16)
C17 C16 C15 C14 178.74(17)
C9 C8 C16 C17 -177.17(16)
C9 C8 C16 C15 1.1(3)
C9 C13 C14 C15 0.9(3)
C10 C9 C13 C14 178.14(17)
C15 C16 C17 C19 -102.6(2)
C15 C16 C17 C18 22.5(3)
C13 C9 C10 C12 40.6(2)
C13 C9 C10 C11 -84.3(2)
C41 C36 C32 Co1 122.45(18)
C41 C36 C32 C33 -175.90(17)
C41 C36 C32 C37 0.8(3)
C40 C35 C36 Co1 120.50(19)
C40 C35 C36 C32 -178.11(17)
C40 C35 C36 C41 -2.4(3)
C39 C34 C35 Co1 124.98(18)
C39 C34 C35 C36 -175.63(17)
C39 C34 C35 C40 4.9(3)
C39 C34 C33 Co1 -125.35(18)
C39 C34 C33 C32 175.55(17)
C39 C34 C33 C38 -4.0(3)
C38 C33 C32 Co1 -122.35(19)
C38 C33 C32 C36 177.44(18)
C38 C33 C32 C37 0.9(3)
